data_4503940
loop_
_publ_author_name
'Chandrasekhar, Vadapalli'
'Thilagar, Pakkirisamy'
'Krishnan, Venkatasubbaiah'
'Bickley, James. F.'
'Steiner, Alexander'

_publ_section_title
;
 Click Synthesis of Fluorine-Rich Cyclotriphosphazene Hydrazones.
 Synthesis and Supramolecular Structures of
 N3P3(N(Me)NCHC6F5)6,spiro-N3P3(C12H8O2)(N(Me)NCHC6F5)4,
 anddispiro-N3P3(C12H8O2)2(N(Me)NCHC6F5)2
;
_journal_issue 4
_journal_name_full 'Crystal Growth &amp; Design'
_journal_page_first 668
_journal_paper_doi 10.1021/cg060496h
_journal_volume 7
_journal_year 2007
_chemical_formula_sum 'C48 H40 F10 N7 O8 P3'
_chemical_formula_weight 1125.78
_chemical_name_systematic
; 
 ? 
;
_space_group_IT_number 2
_symmetry_cell_setting triclinic
_symmetry_space_group_name_Hall '-P 1'
_symmetry_space_group_name_H-M 'P -1'
_atom_sites_solution_hydrogens geom
_atom_sites_solution_primary direct
_atom_sites_solution_secondary difmap
_audit_creation_method SHELXL-97
_cell_angle_alpha 95.309(2)
_cell_angle_beta 102.645(2)
_cell_angle_gamma 98.605(2)
_cell_formula_units_Z 2
_cell_length_a 11.1074(10)
_cell_length_b 12.3829(12)
_cell_length_c 18.4333(17)
_cell_measurement_temperature 100(2)
_cell_measurement_theta_max +28.0
_cell_measurement_theta_min -28.0
_cell_volume 2425.3(4)
_computing_cell_refinement 'Bruker SMART V5.628'
_computing_data_collection 'Bruker SMART V5.628'
_computing_data_reduction 'Bruker SAINT+ V6.45'
_computing_structure_refinement 'SHELXL-97 (Sheldrick, 1997)'
_computing_structure_solution 'Bruker SHELXTL V6.14'
_diffrn_ambient_temperature 100(2)
_diffrn_measured_fraction_theta_full 0.955
_diffrn_measured_fraction_theta_max 0.955
_diffrn_measurement_device_type 'CCD area detector'
_diffrn_measurement_method 'phi and omega scans'
_diffrn_radiation_monochromator graphite
_diffrn_radiation_source 'fine-focus sealed tube'
_diffrn_radiation_type MoK\a
_diffrn_radiation_wavelength 0.71073
_diffrn_reflns_av_R_equivalents 0.0298
_diffrn_reflns_av_sigmaI/netI 0.0723
_diffrn_reflns_limit_h_max 14
_diffrn_reflns_limit_h_min -14
_diffrn_reflns_limit_k_max 16
_diffrn_reflns_limit_k_min -15
_diffrn_reflns_limit_l_max 10
_diffrn_reflns_limit_l_min -24
_diffrn_reflns_number 16243
_diffrn_reflns_theta_full 28.30
_diffrn_reflns_theta_max 28.30
_diffrn_reflns_theta_min 2.15
_exptl_absorpt_coefficient_mu 0.224
_exptl_absorpt_correction_T_max 0.9779
_exptl_absorpt_correction_T_min 0.9565
_exptl_crystal_colour colorless
_exptl_crystal_density_diffrn 1.542
_exptl_crystal_density_method 'not measured'
_exptl_crystal_description block
_exptl_crystal_F_000 1152
_exptl_crystal_size_max 0.20
_exptl_crystal_size_mid 0.10
_exptl_crystal_size_min 0.10
_refine_diff_density_max 0.718
_refine_diff_density_min -0.435
_refine_diff_density_rms 0.086
_refine_ls_extinction_method none
_refine_ls_goodness_of_fit_ref 1.029
_refine_ls_hydrogen_treatment mixed
_refine_ls_matrix_type full
_refine_ls_number_parameters 687
_refine_ls_number_reflns 11529
_refine_ls_number_restraints 0
_refine_ls_restrained_S_all 1.029
_refine_ls_R_factor_all 0.0882
_refine_ls_R_factor_gt 0.0628
_refine_ls_shift/su_max 0.001
_refine_ls_shift/su_mean 0.000
_refine_ls_structure_factor_coef Fsqd
_refine_ls_weighting_details 'calc w=1/[\s^2^(Fo^2^)+(0.0745P)^2^+1.5135P] where P=(Fo^2^+2Fc^2^)/3'
_refine_ls_weighting_scheme calc
_refine_ls_wR_factor_gt 0.1471
_refine_ls_wR_factor_ref 0.1602
_reflns_number_gt 8481
_reflns_number_total 11529
_reflns_threshold_expression >2sigma(I)
_cod_data_source_file cg060496hsi20070102_062547.cif
_cod_data_source_block compound_6
_cod_depositor_comments
;
The following automatic conversions were performed:

'_symmetry_cell_setting' value 'Triclinic' changed to 'triclinic'
according to /home/saulius/struct/CIF-dictionaries/cif_core.dic
dictionary named 'cif_core.dic' version 2.4.1 from 2010-06-29.

Automatic conversion script
Id: cif_fix_values 1715 2011-07-08 13:25:40Z adriana 
;
_cod_database_code 4503940

loop_
_symmetry_equiv_pos_as_xyz
'x, y, z'
'-x, -y, -z'

loop_
_atom_site_label
_atom_site_type_symbol
_atom_site_fract_x
_atom_site_fract_y
_atom_site_fract_z
_atom_site_U_iso_or_equiv
_atom_site_adp_type
_atom_site_occupancy
_atom_site_symmetry_multiplicity
_atom_site_calc_flag
_atom_site_refinement_flags
P1 P 0.37777(6) 0.77500(6) 0.09107(4) 0.01368(15) Uani 1 1 d .
P2 P 0.14700(6) 0.74259(6) -0.00569(4) 0.01313(15) Uani 1 1 d .
P3 P 0.16722(6) 0.78847(5) 0.14521(4) 0.01301(15) Uani 1 1 d .
F1 F -0.21491(16) 0.55172(14) 0.08223(10) 0.0260(4) Uani 1 1 d .
F2 F -0.43494(17) 0.41783(16) 0.05913(12) 0.0374(5) Uani 1 1 d .
F3 F -0.48302(18) 0.28823(16) 0.16452(14) 0.0449(6) Uani 1 1 d .
F4 F -0.3223(2) 0.31734(16) 0.30162(13) 0.0426(5) Uani 1 1 d .
F5 F -0.10432(18) 0.45610(15) 0.32785(10) 0.0322(4) Uani 1 1 d .
F6 F 0.09593(18) 0.79967(14) 0.38525(10) 0.0302(4) Uani 1 1 d .
F7 F 0.1299(2) 0.82563(16) 0.53291(11) 0.0380(5) Uani 1 1 d .
F8 F 0.18187(19) 1.03062(16) 0.61195(10) 0.0345(5) Uani 1 1 d .
F9 F 0.2014(2) 1.21056(15) 0.53813(10) 0.0398(5) Uani 1 1 d .
F10 F 0.16815(18) 1.18687(14) 0.38990(10) 0.0292(4) Uani 1 1 d .
O1 O 0.45549(16) 0.67946(14) 0.11212(10) 0.0147(4) Uani 1 1 d .
O2 O 0.48495(16) 0.87422(15) 0.08853(11) 0.0163(4) Uani 1 1 d .
O3 O 0.11631(17) 0.83798(15) -0.05563(10) 0.0163(4) Uani 1 1 d .
O4 O 0.07638(16) 0.63448(14) -0.06050(10) 0.0140(4) Uani 1 1 d .
O5 O 0.3828(2) 0.1279(2) 0.32063(15) 0.0393(6) Uani 1 1 d .
O6 O 0.5722(2) 0.0278(2) 0.40296(16) 0.0482(7) Uani 1 1 d .
O7 O 0.1980(3) 0.4706(2) 0.38154(16) 0.0554(8) Uani 1 1 d .
O8 O 0.3736(3) 0.5884(3) 0.50894(17) 0.0679(10) Uani 1 1 d .
N1 N 0.2899(2) 0.73210(19) 0.01098(13) 0.0161(5) Uani 1 1 d .
N2 N 0.0849(2) 0.76438(19) 0.06203(13) 0.0158(5) Uani 1 1 d .
N3 N 0.3157(2) 0.81555(18) 0.15566(12) 0.0154(5) Uani 1 1 d .
N4 N 0.1379(2) 0.68565(18) 0.19465(13) 0.0163(5) Uani 1 1 d .
N5 N 0.0129(2) 0.63902(18) 0.17963(13) 0.0166(5) Uani 1 1 d .
N6 N 0.1146(2) 0.89339(18) 0.18569(13) 0.0154(5) Uani 1 1 d .
N7 N 0.1327(2) 0.89847(19) 0.26187(13) 0.0165(5) Uani 1 1 d .
C1 C 0.5633(2) 0.7014(2) 0.17149(15) 0.0152(5) Uani 1 1 d .
C2 C 0.5574(3) 0.6550(2) 0.23657(16) 0.0177(6) Uani 1 1 d .
H2 H 0.4824 0.6152 0.2417 0.021 Uiso 1 1 calc R
C3 C 0.6648(3) 0.6687(2) 0.29391(17) 0.0215(6) Uani 1 1 d .
H3 H 0.6627 0.6371 0.3376 0.026 Uiso 1 1 calc R
C4 C 0.7756(3) 0.7297(2) 0.28587(17) 0.0226(6) Uani 1 1 d .
H4 H 0.8472 0.7400 0.3247 0.027 Uiso 1 1 calc R
C5 C 0.7800(3) 0.7754(2) 0.22061(17) 0.0205(6) Uani 1 1 d .
H5 H 0.8551 0.8156 0.2159 0.025 Uiso 1 1 calc R
C6 C 0.6733(2) 0.7622(2) 0.16141(16) 0.0169(6) Uani 1 1 d .
C7 C 0.6781(2) 0.8064(2) 0.09042(16) 0.0159(5) Uani 1 1 d .
C8 C 0.7800(3) 0.8012(2) 0.05756(17) 0.0201(6) Uani 1 1 d .
H8 H 0.8471 0.7704 0.0813 0.024 Uiso 1 1 calc R
C9 C 0.7819(3) 0.8412(2) -0.00968(18) 0.0233(6) Uani 1 1 d .
H9 H 0.8509 0.8385 -0.0302 0.028 Uiso 1 1 calc R
C10 C 0.6820(3) 0.8855(2) -0.04710(17) 0.0221(6) Uani 1 1 d .
H10 H 0.6835 0.9111 -0.0928 0.027 Uiso 1 1 calc R
C11 C 0.5796(3) 0.8912(2) -0.01567(16) 0.0189(6) Uani 1 1 d .
H11 H 0.5113 0.9195 -0.0404 0.023 Uiso 1 1 calc R
C12 C 0.5812(2) 0.8543(2) 0.05245(16) 0.0158(5) Uani 1 1 d .
C13 C 0.1239(2) 0.8296(2) -0.13085(15) 0.0152(5) Uani 1 1 d .
C14 C 0.2169(3) 0.9004(2) -0.14958(17) 0.0214(6) Uani 1 1 d .
H14 H 0.2787 0.9464 -0.1127 0.026 Uiso 1 1 calc R
C15 C 0.2162(3) 0.9015(3) -0.22480(19) 0.0291(7) Uani 1 1 d .
H15 H 0.2773 0.9495 -0.2388 0.035 Uiso 1 1 calc R
C16 C 0.1246(3) 0.8312(3) -0.27930(18) 0.0301(7) Uani 1 1 d .
H16 H 0.1250 0.8321 -0.3296 0.036 Uiso 1 1 calc R
C17 C 0.0333(3) 0.7602(2) -0.25939(17) 0.0239(6) Uani 1 1 d .
H17 H -0.0271 0.7131 -0.2965 0.029 Uiso 1 1 calc R
C18 C 0.0300(3) 0.7578(2) -0.18386(16) 0.0172(6) Uani 1 1 d .
C19 C -0.0714(3) 0.6869(2) -0.16174(16) 0.0173(6) Uani 1 1 d .
C20 C -0.1964(3) 0.6748(2) -0.20225(18) 0.0236(6) Uani 1 1 d .
H20 H -0.2156 0.7103 -0.2445 0.028 Uiso 1 1 calc R
C21 C -0.2908(3) 0.6107(3) -0.17986(19) 0.0285(7) Uani 1 1 d .
H21 H -0.3732 0.6034 -0.2073 0.034 Uiso 1 1 calc R
C22 C -0.2647(3) 0.5571(3) -0.1172(2) 0.0288(7) Uani 1 1 d .
H22 H -0.3294 0.5151 -0.1022 0.035 Uiso 1 1 calc R
C23 C -0.1416(3) 0.5659(2) -0.07665(17) 0.0205(6) Uani 1 1 d .
H23 H -0.1226 0.5293 -0.0349 0.025 Uiso 1 1 calc R
C24 C -0.0482(2) 0.6305(2) -0.09987(15) 0.0147(5) Uani 1 1 d .
C25 C -0.1477(3) 0.5056(2) 0.20514(17) 0.0206(6) Uani 1 1 d .
C26 C -0.2364(3) 0.4950(2) 0.13723(17) 0.0219(6) Uani 1 1 d .
C27 C -0.3510(3) 0.4245(3) 0.12410(19) 0.0274(7) Uani 1 1 d .
C28 C -0.3768(3) 0.3611(3) 0.1782(2) 0.0321(8) Uani 1 1 d .
C29 C -0.2945(3) 0.3735(3) 0.2463(2) 0.0290(7) Uani 1 1 d .
C30 C -0.1825(3) 0.4453(2) 0.25930(18) 0.0246(7) Uani 1 1 d .
C31 C 0.1334(3) 0.9923(2) 0.38014(16) 0.0187(6) Uani 1 1 d .
C32 C 0.1243(3) 0.9029(2) 0.42056(17) 0.0214(6) Uani 1 1 d .
C33 C 0.1411(3) 0.9153(3) 0.49774(17) 0.0254(7) Uani 1 1 d .
C34 C 0.1676(3) 1.0189(3) 0.53800(16) 0.0253(7) Uani 1 1 d .
C35 C 0.1756(3) 1.1085(3) 0.50048(18) 0.0258(7) Uani 1 1 d .
C36 C 0.1583(3) 1.0956(2) 0.42333(16) 0.0213(6) Uani 1 1 d .
C37 C 0.2274(3) 0.6644(2) 0.25976(16) 0.0208(6) Uani 1 1 d .
H37A H 0.1996 0.6836 0.3043 0.031 Uiso 1 1 calc R
H37B H 0.3079 0.7078 0.2628 0.031 Uiso 1 1 calc R
H37C H 0.2336 0.5877 0.2552 0.031 Uiso 1 1 calc R
C38 C 0.0833(3) 0.9865(2) 0.14660(16) 0.0212(6) Uani 1 1 d .
H38A H 0.0039 1.0017 0.1532 0.032 Uiso 1 1 calc R
H38B H 0.0787 0.9689 0.0941 0.032 Uiso 1 1 calc R
H38C H 0.1468 1.0501 0.1668 0.032 Uiso 1 1 calc R
C39 C -0.0193(3) 0.5677(2) 0.22097(16) 0.0187(6) Uani 1 1 d .
H39 H 0.0400 0.5548 0.2619 0.022 Uiso 1 1 calc R
C40 C 0.1164(2) 0.9856(2) 0.29902(16) 0.0178(6) Uani 1 1 d .
H40 H 0.0938 1.0444 0.2744 0.021 Uiso 1 1 calc R
C41 C 0.4664(3) 0.1833(3) 0.3886(2) 0.0392(9) Uani 1 1 d .
H41A H 0.4237 0.2319 0.4142 0.047 Uiso 1 1 calc R
H41B H 0.5376 0.2278 0.3769 0.047 Uiso 1 1 calc R
C42 C 0.5113(4) 0.1026(3) 0.4386(2) 0.0457(10) Uani 1 1 d .
H42A H 0.5690 0.1419 0.4838 0.055 Uiso 1 1 calc R
H42B H 0.4405 0.0617 0.4529 0.055 Uiso 1 1 calc R
C43 C 0.4900(3) -0.0266(3) 0.3339(2) 0.0428(9) Uani 1 1 d .
H43A H 0.4187 -0.0724 0.3445 0.051 Uiso 1 1 calc R
H43B H 0.5340 -0.0741 0.3084 0.051 Uiso 1 1 calc R
C44 C 0.4450(3) 0.0545(3) 0.2841(2) 0.0408(9) Uani 1 1 d .
H44A H 0.5157 0.0965 0.2703 0.049 Uiso 1 1 calc R
H44B H 0.3878 0.0156 0.2385 0.049 Uiso 1 1 calc R
C45 C 0.1694(5) 0.4807(5) 0.4527(3) 0.0731(15) Uani 1 1 d .
H45A H 0.1905 0.4187 0.4784 0.088 Uiso 1 1 calc R
H45B H 0.0803 0.4801 0.4466 0.088 Uiso 1 1 calc R
C46 C 0.2412(5) 0.5853(5) 0.4985(3) 0.0740(16) Uani 1 1 d .
H46A H 0.2177 0.6473 0.4736 0.089 Uiso 1 1 calc R
H46B H 0.2204 0.5917 0.5470 0.089 Uiso 1 1 calc R
C47 C 0.4025(4) 0.5751(4) 0.4382(3) 0.0591(12) Uani 1 1 d .
H47A H 0.4913 0.5738 0.4449 0.071 Uiso 1 1 calc R
H47B H 0.3837 0.6372 0.4119 0.071 Uiso 1 1 calc R
C48 C 0.3301(4) 0.4724(4) 0.3930(2) 0.0551(12) Uani 1 1 d .
H48A H 0.3518 0.4651 0.3448 0.066 Uiso 1 1 calc R
H48B H 0.3520 0.4103 0.4183 0.066 Uiso 1 1 calc R

loop_
_atom_site_aniso_label
_atom_site_aniso_U_11
_atom_site_aniso_U_22
_atom_site_aniso_U_33
_atom_site_aniso_U_23
_atom_site_aniso_U_13
_atom_site_aniso_U_12
P1 0.0088(3) 0.0159(3) 0.0162(4) 0.0006(3) 0.0031(3) 0.0022(2)
P2 0.0106(3) 0.0149(3) 0.0134(3) -0.0005(3) 0.0027(3) 0.0026(2)
P3 0.0102(3) 0.0148(3) 0.0140(3) -0.0008(3) 0.0038(3) 0.0025(2)
F1 0.0270(9) 0.0257(9) 0.0268(10) 0.0023(7) 0.0078(8) 0.0074(7)
F2 0.0206(9) 0.0408(11) 0.0449(12) -0.0102(9) 0.0006(9) 0.0074(8)
F3 0.0241(10) 0.0316(11) 0.0773(17) -0.0089(10) 0.0233(10) -0.0068(8)
F4 0.0499(13) 0.0310(11) 0.0568(14) 0.0114(10) 0.0362(11) -0.0003(9)
F5 0.0412(11) 0.0305(10) 0.0270(10) 0.0061(8) 0.0143(9) 0.0026(8)
F6 0.0448(11) 0.0215(9) 0.0247(10) -0.0010(7) 0.0124(8) 0.0037(8)
F7 0.0625(14) 0.0317(11) 0.0262(10) 0.0078(8) 0.0197(10) 0.0118(10)
F8 0.0495(12) 0.0390(11) 0.0162(9) -0.0001(8) 0.0082(8) 0.0130(9)
F9 0.0664(14) 0.0269(10) 0.0227(10) -0.0084(8) 0.0064(10) 0.0107(10)
F10 0.0412(11) 0.0220(9) 0.0222(9) -0.0026(7) 0.0038(8) 0.0077(8)
O1 0.0093(9) 0.0139(9) 0.0194(10) 0.0018(7) 0.0008(7) 0.0014(7)
O2 0.0110(9) 0.0155(9) 0.0237(11) 0.0021(8) 0.0068(8) 0.0029(7)
O3 0.0168(9) 0.0151(9) 0.0163(10) 0.0004(7) 0.0035(8) 0.0025(7)
O4 0.0122(9) 0.0140(9) 0.0151(9) -0.0005(7) 0.0024(7) 0.0033(7)
O5 0.0299(13) 0.0333(13) 0.0506(16) -0.0007(12) 0.0061(12) 0.0015(10)
O6 0.0341(14) 0.0603(18) 0.0469(17) -0.0042(14) 0.0025(12) 0.0150(13)
O7 0.0604(19) 0.0555(18) 0.0380(17) 0.0025(14) -0.0092(14) 0.0040(15)
O8 0.074(2) 0.067(2) 0.0449(19) -0.0210(16) -0.0187(16) 0.0216(17)
N1 0.0105(11) 0.0214(12) 0.0171(12) -0.0008(9) 0.0047(9) 0.0047(9)
N2 0.0097(10) 0.0205(12) 0.0168(12) -0.0013(9) 0.0041(9) 0.0022(8)
N3 0.0123(11) 0.0198(11) 0.0131(11) -0.0004(9) 0.0027(9) 0.0020(9)
N4 0.0124(11) 0.0157(11) 0.0218(12) 0.0011(9) 0.0061(9) 0.0033(8)
N5 0.0142(11) 0.0158(11) 0.0195(12) -0.0041(9) 0.0053(9) 0.0035(9)
N6 0.0139(11) 0.0176(11) 0.0151(12) -0.0006(9) 0.0043(9) 0.0042(9)
N7 0.0124(11) 0.0209(12) 0.0159(12) 0.0006(9) 0.0041(9) 0.0022(9)
C1 0.0104(12) 0.0147(12) 0.0189(14) -0.0026(10) 0.0017(10) 0.0035(9)
C2 0.0141(13) 0.0172(13) 0.0225(15) 0.0026(11) 0.0054(11) 0.0032(10)
C3 0.0224(15) 0.0260(15) 0.0180(15) 0.0024(12) 0.0055(12) 0.0097(12)
C4 0.0183(14) 0.0264(15) 0.0199(15) -0.0047(12) -0.0014(12) 0.0076(11)
C5 0.0127(13) 0.0197(14) 0.0275(16) -0.0025(12) 0.0027(12) 0.0042(10)
C6 0.0147(13) 0.0141(13) 0.0221(15) 0.0001(11) 0.0045(11) 0.0038(10)
C7 0.0122(12) 0.0107(12) 0.0228(15) -0.0027(10) 0.0040(11) -0.0007(9)
C8 0.0114(13) 0.0175(13) 0.0301(17) -0.0007(12) 0.0035(12) 0.0032(10)
C9 0.0162(14) 0.0250(15) 0.0313(17) 0.0042(13) 0.0110(12) 0.0034(11)
C10 0.0214(15) 0.0220(15) 0.0241(16) 0.0041(12) 0.0095(12) 0.0005(11)
C11 0.0133(13) 0.0197(14) 0.0246(15) 0.0044(11) 0.0052(11) 0.0037(10)
C12 0.0111(12) 0.0136(12) 0.0227(15) -0.0005(11) 0.0063(11) 0.0008(9)
C13 0.0154(13) 0.0147(12) 0.0165(14) 0.0037(10) 0.0031(11) 0.0062(10)
C14 0.0184(14) 0.0192(14) 0.0278(16) 0.0058(12) 0.0059(12) 0.0050(11)
C15 0.0288(17) 0.0266(16) 0.041(2) 0.0170(14) 0.0203(15) 0.0083(13)
C16 0.046(2) 0.0321(17) 0.0201(16) 0.0101(13) 0.0153(15) 0.0150(15)
C17 0.0319(17) 0.0237(15) 0.0169(15) 0.0021(12) 0.0025(13) 0.0127(13)
C18 0.0191(14) 0.0166(13) 0.0176(14) 0.0026(11) 0.0036(11) 0.0093(10)
C19 0.0164(13) 0.0138(13) 0.0193(14) -0.0042(11) 0.0017(11) 0.0024(10)
C20 0.0191(14) 0.0214(15) 0.0258(16) -0.0024(12) -0.0031(12) 0.0051(11)
C21 0.0123(14) 0.0278(16) 0.0380(19) -0.0105(14) -0.0027(13) 0.0019(11)
C22 0.0163(14) 0.0230(15) 0.044(2) -0.0085(14) 0.0103(14) -0.0032(11)
C23 0.0219(14) 0.0138(13) 0.0246(16) -0.0041(11) 0.0077(12) -0.0002(10)
C24 0.0127(12) 0.0134(12) 0.0172(14) -0.0053(10) 0.0040(10) 0.0037(9)
C25 0.0226(14) 0.0144(13) 0.0292(16) 0.0003(11) 0.0152(13) 0.0056(11)
C26 0.0205(14) 0.0194(14) 0.0282(16) 0.0003(12) 0.0108(12) 0.0050(11)
C27 0.0193(15) 0.0250(16) 0.0376(19) -0.0073(14) 0.0078(14) 0.0080(12)
C28 0.0186(15) 0.0211(15) 0.058(2) -0.0075(15) 0.0207(16) -0.0019(12)
C29 0.0307(17) 0.0225(15) 0.040(2) 0.0044(14) 0.0234(15) 0.0010(13)
C30 0.0280(16) 0.0198(14) 0.0287(17) -0.0007(12) 0.0145(13) 0.0036(12)
C31 0.0142(13) 0.0242(14) 0.0179(14) -0.0010(11) 0.0039(11) 0.0058(11)
C32 0.0207(14) 0.0200(14) 0.0241(16) -0.0032(12) 0.0079(12) 0.0052(11)
C33 0.0289(16) 0.0277(16) 0.0228(16) 0.0054(13) 0.0097(13) 0.0083(13)
C34 0.0269(16) 0.0363(18) 0.0142(14) 0.0000(13) 0.0063(12) 0.0100(13)
C35 0.0276(16) 0.0250(15) 0.0229(16) -0.0063(12) 0.0033(13) 0.0085(12)
C36 0.0229(15) 0.0208(14) 0.0197(15) 0.0006(11) 0.0029(12) 0.0065(11)
C37 0.0230(15) 0.0241(15) 0.0184(15) 0.0049(11) 0.0072(12) 0.0091(11)
C38 0.0279(16) 0.0193(14) 0.0185(15) 0.0028(11) 0.0065(12) 0.0093(11)
C39 0.0202(14) 0.0184(14) 0.0188(14) 0.0009(11) 0.0070(11) 0.0052(11)
C40 0.0165(13) 0.0175(13) 0.0195(14) -0.0013(11) 0.0044(11) 0.0053(10)
C41 0.0330(19) 0.0338(19) 0.047(2) -0.0100(16) 0.0163(17) -0.0058(15)
C42 0.038(2) 0.054(2) 0.042(2) -0.0056(19) 0.0120(18) 0.0046(18)
C43 0.0325(19) 0.039(2) 0.051(2) -0.0086(18) 0.0069(17) 0.0029(15)
C44 0.036(2) 0.0342(19) 0.046(2) -0.0056(17) 0.0067(17) -0.0046(15)
C45 0.060(3) 0.105(4) 0.046(3) 0.014(3) 0.003(2) 0.001(3)
C46 0.080(4) 0.091(4) 0.047(3) -0.014(3) -0.005(3) 0.045(3)
C47 0.051(3) 0.071(3) 0.046(3) 0.007(2) -0.010(2) 0.013(2)
C48 0.067(3) 0.057(3) 0.036(2) -0.004(2) -0.003(2) 0.023(2)

loop_
_atom_type_symbol
_atom_type_description
_atom_type_scat_dispersion_real
_atom_type_scat_dispersion_imag
_atom_type_scat_source
C C 0.0033 0.0016 'International Tables Vol C Tables 4.2.6.8 and 6.1.1.4'
H H 0.0000 0.0000 'International Tables Vol C Tables 4.2.6.8 and 6.1.1.4'
N N 0.0061 0.0033 'International Tables Vol C Tables 4.2.6.8 and 6.1.1.4'
O O 0.0106 0.0060 'International Tables Vol C Tables 4.2.6.8 and 6.1.1.4'
F F 0.0171 0.0103 'International Tables Vol C Tables 4.2.6.8 and 6.1.1.4'
P P 0.1023 0.0942 'International Tables Vol C Tables 4.2.6.8 and 6.1.1.4'

loop_
_geom_angle_atom_site_label_1
_geom_angle_atom_site_label_2
_geom_angle_atom_site_label_3
_geom_angle
N1 P1 N3 118.12(12)
N1 P1 O2 111.83(12)
N3 P1 O2 105.54(11)
N1 P1 O1 105.53(11)
N3 P1 O1 112.62(12)
O2 P1 O1 102.16(10)
N2 P2 N1 119.02(12)
N2 P2 O4 112.25(11)
N1 P2 O4 105.04(11)
N2 P2 O3 104.27(11)
N1 P2 O3 112.61(12)
O4 P2 O3 102.57(10)
N2 P3 N3 116.83(12)
N2 P3 N4 112.10(12)
N3 P3 N4 107.00(12)
N2 P3 N6 105.00(12)
N3 P3 N6 111.09(12)
N4 P3 N6 104.14(12)
C1 O1 P1 119.83(16)
C12 O2 P1 119.44(16)
C13 O3 P2 121.26(16)
C24 O4 P2 118.85(15)
C44 O5 C41 109.3(3)
C42 O6 C43 109.9(3)
C45 O7 C48 107.9(3)
C47 O8 C46 109.1(3)
P1 N1 P2 120.24(14)
P2 N2 P3 120.59(14)
P1 N3 P3 120.34(14)
N5 N4 C37 121.5(2)
N5 N4 P3 113.48(18)
C37 N4 P3 123.39(19)
C39 N5 N4 117.3(2)
N7 N6 C38 121.6(2)
N7 N6 P3 114.45(18)
C38 N6 P3 122.07(19)
C40 N7 N6 118.8(2)
C2 C1 C6 122.6(2)
C2 C1 O1 117.9(2)
C6 C1 O1 119.5(2)
C3 C2 C1 119.1(3)
C2 C3 C4 119.7(3)
C5 C4 C3 120.5(3)
C4 C5 C6 121.1(3)
C1 C6 C5 117.0(3)
C1 C6 C7 121.3(2)
C5 C6 C7 121.6(2)
C12 C7 C8 116.9(3)
C12 C7 C6 121.6(2)
C8 C7 C6 121.5(3)
C9 C8 C7 120.7(3)
C8 C9 C10 120.9(3)
C9 C10 C11 119.5(3)
C12 C11 C10 118.9(3)
C11 C12 C7 123.1(3)
C11 C12 O2 118.2(2)
C7 C12 O2 118.4(2)
C14 C13 C18 123.2(3)
C14 C13 O3 118.1(2)
C18 C13 O3 118.4(2)
C13 C14 C15 118.4(3)
C14 C15 C16 120.2(3)
C17 C16 C15 120.5(3)
C16 C17 C18 120.9(3)
C13 C18 C17 116.8(3)
C13 C18 C19 121.5(3)
C17 C18 C19 121.6(3)
C24 C19 C20 117.1(3)
C24 C19 C18 121.9(2)
C20 C19 C18 121.0(3)
C21 C20 C19 120.5(3)
C20 C21 C22 120.9(3)
C21 C22 C23 119.9(3)
C24 C23 C22 118.4(3)
C23 C24 C19 123.1(3)
C23 C24 O4 117.7(2)
C19 C24 O4 119.0(2)
C30 C25 C26 116.2(3)
C30 C25 C39 118.3(3)
C26 C25 C39 125.3(3)
F1 C26 C27 117.1(3)
F1 C26 C25 121.4(3)
C27 C26 C25 121.5(3)
F2 C27 C28 120.3(3)
F2 C27 C26 120.0(3)
C28 C27 C26 119.6(3)
F3 C28 C29 119.7(3)
F3 C28 C27 120.2(3)
C29 C28 C27 120.1(3)
F4 C29 C28 120.7(3)
F4 C29 C30 119.6(3)
C28 C29 C30 119.7(3)
F5 C30 C29 117.7(3)
F5 C30 C25 119.5(3)
C29 C30 C25 122.7(3)
C32 C31 C36 114.9(3)
C32 C31 C40 125.7(3)
C36 C31 C40 119.4(3)
F6 C32 C33 116.8(3)
F6 C32 C31 120.6(3)
C33 C32 C31 122.6(3)
F7 C33 C34 120.2(3)
F7 C33 C32 119.4(3)
C34 C33 C32 120.4(3)
F8 C34 C35 120.9(3)
F8 C34 C33 120.3(3)
C35 C34 C33 118.9(3)
F9 C35 C34 120.3(3)
F9 C35 C36 119.2(3)
C34 C35 C36 120.5(3)
F10 C36 C35 117.6(3)
F10 C36 C31 119.6(3)
C35 C36 C31 122.8(3)
N5 C39 C25 121.5(3)
N7 C40 C31 119.7(3)
O5 C41 C42 110.7(3)
O6 C42 C41 111.7(3)
O6 C43 C44 111.2(3)
O5 C44 C43 111.0(3)
O7 C45 C46 110.1(4)
O8 C46 C45 110.9(4)
O8 C47 C48 110.9(4)
O7 C48 C47 111.5(4)

loop_
_geom_bond_atom_site_label_1
_geom_bond_atom_site_label_2
_geom_bond_distance
P1 N1 1.576(2)
P1 N3 1.580(2)
P1 O2 1.5896(19)
P1 O1 1.5935(19)
P2 N2 1.574(2)
P2 N1 1.576(2)
P2 O4 1.5864(18)
P2 O3 1.595(2)
P3 N2 1.580(2)
P3 N3 1.598(2)
P3 N4 1.667(2)
P3 N6 1.681(2)
F1 C26 1.329(3)
F2 C27 1.334(4)
F3 C28 1.334(3)
F4 C29 1.350(4)
F5 C30 1.350(4)
F6 C32 1.339(3)
F7 C33 1.340(4)
F8 C34 1.329(3)
F9 C35 1.343(3)
F10 C36 1.339(3)
O1 C1 1.407(3)
O2 C12 1.416(3)
O3 C13 1.403(3)
O4 C24 1.406(3)
O5 C44 1.426(4)
O5 C41 1.429(4)
O6 C42 1.419(5)
O6 C43 1.434(4)
O7 C45 1.415(5)
O7 C48 1.432(5)
O8 C47 1.411(6)
O8 C46 1.435(6)
N4 N5 1.379(3)
N4 C37 1.453(4)
N5 C39 1.280(4)
N6 N7 1.368(3)
N6 C38 1.461(3)
N7 C40 1.281(3)
C1 C2 1.388(4)
C1 C6 1.394(4)
C2 C3 1.387(4)
C3 C4 1.389(4)
C4 C5 1.383(4)
C5 C6 1.402(4)
C6 C7 1.473(4)
C7 C12 1.393(4)
C7 C8 1.402(4)
C8 C9 1.380(4)
C9 C10 1.386(4)
C10 C11 1.393(4)
C11 C12 1.373(4)
C13 C14 1.377(4)
C13 C18 1.396(4)
C14 C15 1.386(4)
C15 C16 1.389(5)
C16 C17 1.376(5)
C17 C18 1.403(4)
C18 C19 1.476(4)
C19 C24 1.388(4)
C19 C20 1.403(4)
C20 C21 1.379(4)
C21 C22 1.382(5)
C22 C23 1.390(4)
C23 C24 1.381(4)
C25 C30 1.387(4)
C25 C26 1.395(4)
C25 C39 1.469(4)
C26 C27 1.391(4)
C27 C28 1.377(5)
C28 C29 1.362(5)
C29 C30 1.376(4)
C31 C32 1.393(4)
C31 C36 1.398(4)
C31 C40 1.458(4)
C32 C33 1.385(4)
C33 C34 1.378(4)
C34 C35 1.363(5)
C35 C36 1.384(4)
C41 C42 1.488(6)
C43 C44 1.491(5)
C45 C46 1.489(7)
C47 C48 1.470(6)

loop_
_cod_related_entry_id
_cod_related_entry_database
_cod_related_entry_code
1 ChemSpider 30661439
